data_2221777
loop_
_publ_author_name
'Hardy, Aaron M.'
'LaDuca, Robert L.'

_publ_section_title <i>catena</i>-Poly[[dichloridozinc(II)]-\m-1,4-bis(3-pyridylmethyl)piperazine]
_journal_coeditor_code NG2573
_journal_issue 5
_journal_name_full 'Acta Crystallographica Section E'
_journal_page_first m537
_journal_paper_doi 10.1107/S1600536809013877
_journal_volume 65
_journal_year 2009
_chemical_formula_iupac '[Zn Cl2 (C16 H20 N4)]'
_chemical_formula_moiety 'C16 H20 Cl2 N4 Zn'
_chemical_formula_sum 'C16 H20 Cl2 N4 Zn'
_chemical_formula_weight 404.63
_chemical_name_systematic <i>catena</i>-Poly[[dichloridozinc(II)]-\m-1,4-bis(3-pyridylmethyl)piperazine]
_space_group_IT_number 14
_symmetry_cell_setting monoclinic
_symmetry_space_group_name_Hall '-P 2yn'
_symmetry_space_group_name_H-M 'P 1 21/n 1'
_atom_sites_solution_hydrogens geom
_atom_sites_solution_primary direct
_atom_sites_solution_secondary difmap
_audit_creation_method SHELXL-97
_cell_angle_alpha 90.00
_cell_angle_beta 95.909(2)
_cell_angle_gamma 90.00
_cell_formula_units_Z 4
_cell_length_a 11.4474(4)
_cell_length_b 13.0007(4)
_cell_length_c 12.4234(4)
_cell_measurement_reflns_used 6035
_cell_measurement_temperature 173(2)
_cell_measurement_theta_max 32.15
_cell_measurement_theta_min 2.27
_cell_volume 1839.08(10)
_computing_cell_refinement 'SAINT  (Bruker, 2006)'
_computing_data_collection 'APEX2 (Bruker, 2006)'
_computing_data_reduction 'SAINT  (Bruker, 2006)'
_computing_molecular_graphics '<i>Crystal Maker</i> (Palmer, 2007)'
_computing_publication_material 'SHELXL97 (Sheldrick, 2008)'
_computing_structure_refinement 'SHELXL97 (Sheldrick, 2008)'
_computing_structure_solution 'SHELXS97 (Sheldrick, 2008)'
_diffrn_ambient_temperature 173(2)
_diffrn_measured_fraction_theta_full 0.999
_diffrn_measured_fraction_theta_max 0.934
_diffrn_measurement_device_type 'Bruker APEXII CCD area-detector'
_diffrn_measurement_method \w-\y
_diffrn_radiation_monochromator graphite
_diffrn_radiation_source 'fine-focus sealed tube'
_diffrn_radiation_type MoK\a
_diffrn_radiation_wavelength 0.71073
_diffrn_reflns_av_R_equivalents 0.0588
_diffrn_reflns_av_sigmaI/netI 0.0556
_diffrn_reflns_limit_h_max 16
_diffrn_reflns_limit_h_min -17
_diffrn_reflns_limit_k_max 19
_diffrn_reflns_limit_k_min 0
_diffrn_reflns_limit_l_max 17
_diffrn_reflns_limit_l_min 0
_diffrn_reflns_number 21222
_diffrn_reflns_theta_full 25.00
_diffrn_reflns_theta_max 32.15
_diffrn_reflns_theta_min 2.27
_exptl_absorpt_coefficient_mu 1.629
_exptl_absorpt_correction_T_max 0.8128
_exptl_absorpt_correction_T_min 0.5678
_exptl_absorpt_correction_type multi-scan
_exptl_absorpt_process_details '(TWINABS; Sheldrick, 2007)'
_exptl_crystal_colour colourless
_exptl_crystal_density_diffrn 1.461
_exptl_crystal_density_method 'not measured'
_exptl_crystal_description block
_exptl_crystal_F_000 832
_exptl_crystal_size_max 0.38
_exptl_crystal_size_mid 0.21
_exptl_crystal_size_min 0.13
_refine_diff_density_max 0.581
_refine_diff_density_min -0.601
_refine_ls_extinction_method none
_refine_ls_goodness_of_fit_ref 1.096
_refine_ls_hydrogen_treatment constr
_refine_ls_matrix_type full
_refine_ls_number_parameters 208
_refine_ls_number_reflns 6035
_refine_ls_number_restraints 0
_refine_ls_restrained_S_all 1.096
_refine_ls_R_factor_all 0.0963
_refine_ls_R_factor_gt 0.0473
_refine_ls_shift/su_max 0.000
_refine_ls_shift/su_mean 0.000
_refine_ls_structure_factor_coef Fsqd
_refine_ls_weighting_details 'calc w=1/[\s^2^(Fo^2^)+(0.0539P)^2^+0.1746P] where P=(Fo^2^+2Fc^2^)/3'
_refine_ls_weighting_scheme calc
_refine_ls_wR_factor_gt 0.1203
_refine_ls_wR_factor_ref 0.1315
_reflns_number_gt 3366
_reflns_number_total 6035
_reflns_threshold_expression I>2\s(I)
_cod_data_source_file ng2573.cif
_cod_data_source_block I
_cod_original_sg_symbol_H-M 'P 21/n'
_cod_database_code 2221777
_cod_database_fobs_code 2221777

loop_
_symmetry_equiv_pos_as_xyz
'x, y, z'
'-x+1/2, y+1/2, -z+1/2'
'-x, -y, -z'
'x-1/2, -y-1/2, z-1/2'

loop_
_atom_site_type_symbol
_atom_site_label
_atom_site_fract_x
_atom_site_fract_y
_atom_site_fract_z
_atom_site_U_iso_or_equiv
_atom_site_adp_type
_atom_site_calc_flag
_atom_site_refinement_flags
_atom_site_occupancy
_atom_site_disorder_assembly
_atom_site_disorder_group
Zn Zn1 0.25226(2) 0.03824(2) 0.00021(2) 0.02591(10) Uani d . 1 . .
Cl Cl1 0.41393(5) 0.13442(5) 0.00653(5) 0.03268(16) Uani d . 1 . .
Cl Cl2 0.08858(5) 0.13279(5) -0.00242(5) 0.03181(16) Uani d . 1 . .
N N1 0.25698(18) -0.06042(15) -0.12735(16) 0.0271(4) Uani d . 1 . .
N N2 0.48104(17) -0.04111(15) -0.39476(16) 0.0268(5) Uani d . 1 . .
N N3 0.24771(17) -0.05999(15) 0.12836(16) 0.0261(4) Uani d . 1 . .
N N4 0.04009(17) -0.07296(15) 0.42481(16) 0.0252(4) Uani d . 1 . .
C C1 0.3501(2) -0.05974(18) -0.18528(19) 0.0266(5) Uani d . 1 . .
H H1 0.4074 -0.0074 -0.1706 0.032 Uiso calc R 1 . .
C C2 0.3670(2) -0.13096(18) -0.26506(19) 0.0262(5) Uani d . 1 . .
C C3 0.2813(2) -0.2056(2) -0.2866(2) 0.0344(6) Uani d . 1 . .
H H3 0.2886 -0.2556 -0.3413 0.041 Uiso calc R 1 . .
C C4 0.1844(2) -0.2069(2) -0.2272(2) 0.0401(7) Uani d . 1 . .
H H4 0.1249 -0.2575 -0.2413 0.048 Uiso calc R 1 . .
C C5 0.1758(2) -0.13440(19) -0.1481(2) 0.0331(6) Uani d . 1 . .
H H5 0.1104 -0.1366 -0.1068 0.040 Uiso calc R 1 . .
C C6 0.4782(2) -0.12722(18) -0.31972(19) 0.0284(5) Uani d . 1 . .
H H6A 0.5461 -0.1218 -0.2638 0.034 Uiso calc R 1 . .
H H6B 0.4863 -0.1923 -0.3597 0.034 Uiso calc R 1 . .
C C7 0.3966(2) -0.05658(19) -0.49056(19) 0.0293(6) Uani d . 1 . .
H H7A 0.3164 -0.0624 -0.4680 0.035 Uiso calc R 1 . .
H H7B 0.4149 -0.1215 -0.5268 0.035 Uiso calc R 1 . .
C C8 0.5991(2) -0.03190(19) -0.4310(2) 0.0292(6) Uani d . 1 . .
H H8A 0.6196 -0.0966 -0.4666 0.035 Uiso calc R 1 . .
H H8B 0.6575 -0.0205 -0.3677 0.035 Uiso calc R 1 . .
C C11 0.1506(2) -0.06356(18) 0.18122(18) 0.0252(5) Uani d . 1 . .
H H11 0.0869 -0.0193 0.1581 0.030 Uiso calc R 1 . .
C C12 0.1394(2) -0.12847(17) 0.26723(19) 0.0242(5) Uani d . 1 . .
C C13 0.2323(2) -0.19399(18) 0.3005(2) 0.0284(5) Uani d . 1 . .
H H13 0.2279 -0.2391 0.3601 0.034 Uiso calc R 1 . .
C C14 0.3317(2) -0.1922(2) 0.2450(2) 0.0337(6) Uani d . 1 . .
H H14 0.3956 -0.2371 0.2654 0.040 Uiso calc R 1 . .
C C15 0.3364(2) -0.12444(19) 0.1598(2) 0.0311(6) Uani d . 1 . .
H H15 0.4047 -0.1234 0.1223 0.037 Uiso calc R 1 . .
C C16 0.0267(2) -0.12896(19) 0.32236(19) 0.0271(5) Uani d . 1 . .
H H16A -0.0371 -0.0972 0.2736 0.032 Uiso calc R 1 . .
H H16B 0.0040 -0.2009 0.3358 0.032 Uiso calc R 1 . .
C C17 -0.0598(2) -0.09447(19) 0.4855(2) 0.0301(6) Uani d . 1 . .
H H17A -0.0649 -0.1694 0.4983 0.036 Uiso calc R 1 . .
H H17B -0.1332 -0.0726 0.4425 0.036 Uiso calc R 1 . .
C C18 0.0478(2) 0.03892(18) 0.4078(2) 0.0309(6) Uani d . 1 . .
H H18A -0.0237 0.0631 0.3634 0.037 Uiso calc R 1 . .
H H18B 0.1164 0.0545 0.3682 0.037 Uiso calc R 1 . .

loop_
_atom_site_aniso_label
_atom_site_aniso_U_11
_atom_site_aniso_U_22
_atom_site_aniso_U_33
_atom_site_aniso_U_12
_atom_site_aniso_U_13
_atom_site_aniso_U_23
Zn1 0.02662(16) 0.03010(17) 0.02220(16) -0.00085(13) 0.00820(11) 0.00006(13)
Cl1 0.0279(3) 0.0348(3) 0.0370(4) -0.0033(2) 0.0115(3) -0.0063(3)
Cl2 0.0271(3) 0.0334(3) 0.0361(4) 0.0018(2) 0.0088(3) 0.0044(3)
N1 0.0284(11) 0.0316(11) 0.0219(10) 0.0012(9) 0.0055(8) -0.0017(9)
N2 0.0242(10) 0.0342(12) 0.0226(11) 0.0022(8) 0.0049(8) 0.0021(9)
N3 0.0262(10) 0.0323(11) 0.0206(10) 0.0014(8) 0.0062(8) -0.0006(9)
N4 0.0259(10) 0.0263(10) 0.0252(11) -0.0019(8) 0.0112(8) 0.0008(9)
C1 0.0290(12) 0.0280(13) 0.0232(13) -0.0012(10) 0.0048(10) 0.0008(10)
C2 0.0261(12) 0.0305(13) 0.0225(13) 0.0047(10) 0.0046(10) 0.0014(10)
C3 0.0325(14) 0.0361(15) 0.0352(15) 0.0007(11) 0.0067(12) -0.0090(12)
C4 0.0343(15) 0.0385(16) 0.0487(18) -0.0093(12) 0.0100(13) -0.0132(14)
C5 0.0253(13) 0.0404(15) 0.0348(15) -0.0037(11) 0.0093(11) -0.0030(12)
C6 0.0302(13) 0.0336(14) 0.0219(13) 0.0029(10) 0.0059(10) 0.0014(11)
C7 0.0255(12) 0.0366(14) 0.0254(13) -0.0027(10) 0.0006(10) -0.0002(11)
C8 0.0247(12) 0.0383(15) 0.0247(13) 0.0002(10) 0.0026(10) 0.0016(11)
C11 0.0236(12) 0.0328(13) 0.0196(12) 0.0001(10) 0.0045(9) -0.0017(10)
C12 0.0257(12) 0.0272(12) 0.0205(12) -0.0013(10) 0.0059(10) -0.0042(10)
C13 0.0293(13) 0.0315(13) 0.0247(13) -0.0008(10) 0.0048(10) 0.0023(11)
C14 0.0270(13) 0.0382(15) 0.0361(15) 0.0078(11) 0.0039(11) 0.0042(12)
C15 0.0258(13) 0.0391(15) 0.0301(14) 0.0008(11) 0.0117(11) -0.0005(12)
C16 0.0243(12) 0.0335(14) 0.0247(13) -0.0057(10) 0.0093(10) -0.0017(11)
C17 0.0339(13) 0.0275(13) 0.0314(14) -0.0038(10) 0.0158(11) -0.0007(11)
C18 0.0367(14) 0.0285(14) 0.0299(14) -0.0033(11) 0.0146(11) 0.0032(11)

loop_
_atom_type_symbol
_atom_type_description
_atom_type_scat_dispersion_real
_atom_type_scat_dispersion_imag
_atom_type_scat_source
C C 0.0033 0.0016 'International Tables Vol C Tables 4.2.6.8 and 6.1.1.4'
H H 0.0000 0.0000 'International Tables Vol C Tables 4.2.6.8 and 6.1.1.4'
N N 0.0061 0.0033 'International Tables Vol C Tables 4.2.6.8 and 6.1.1.4'
Cl Cl 0.1484 0.1585 'International Tables Vol C Tables 4.2.6.8 and 6.1.1.4'
Zn Zn 0.2839 1.4301 'International Tables Vol C Tables 4.2.6.8 and 6.1.1.4'

loop_
_geom_angle_atom_site_label_1
_geom_angle_atom_site_label_2
_geom_angle_atom_site_label_3
_geom_angle_site_symmetry_1
_geom_angle_site_symmetry_3
_geom_angle
_geom_angle_publ_flag
N1 Zn1 N3 . . 102.50(8) ?
N1 Zn1 Cl1 . . 106.94(6) ?
N3 Zn1 Cl1 . . 114.23(6) ?
N1 Zn1 Cl2 . . 114.98(6) ?
N3 Zn1 Cl2 . . 105.42(6) ?
Cl1 Zn1 Cl2 . . 112.54(2) ?
C5 N1 C1 . . 118.2(2) ?
C5 N1 Zn1 . . 121.65(17) ?
C1 N1 Zn1 . . 119.74(16) ?
C6 N2 C7 . . 110.91(19) ?
C6 N2 C8 . . 109.81(19) ?
C7 N2 C8 . . 108.15(19) ?
C15 N3 C11 . . 118.2(2) ?
C15 N3 Zn1 . . 122.47(17) ?
C11 N3 Zn1 . . 119.25(16) ?
C17 N4 C16 . . 109.71(18) ?
C17 N4 C18 . . 108.93(18) ?
C16 N4 C18 . . 111.69(19) ?
N1 C1 C2 . . 123.7(2) ?
N1 C1 H1 . . 118.1 ?
C2 C1 H1 . . 118.1 ?
C1 C2 C3 . . 117.3(2) ?
C1 C2 C6 . . 119.2(2) ?
C3 C2 C6 . . 123.4(2) ?
C2 C3 C4 . . 119.5(2) ?
C2 C3 H3 . . 120.3 ?
C4 C3 H3 . . 120.3 ?
C5 C4 C3 . . 119.4(3) ?
C5 C4 H4 . . 120.3 ?
C3 C4 H4 . . 120.3 ?
N1 C5 C4 . . 122.0(2) ?
N1 C5 H5 . . 119.0 ?
C4 C5 H5 . . 119.0 ?
N2 C6 C2 . . 112.85(19) ?
N2 C6 H6A . . 109.0 ?
C2 C6 H6A . . 109.0 ?
N2 C6 H6B . . 109.0 ?
C2 C6 H6B . . 109.0 ?
H6A C6 H6B . . 107.8 ?
N2 C7 C8 . 3_654 110.8(2) ?
N2 C7 H7A . . 109.5 ?
C8 C7 H7A 3_654 . 109.5 ?
N2 C7 H7B . . 109.5 ?
C8 C7 H7B 3_654 . 109.5 ?
H7A C7 H7B . . 108.1 ?
N2 C8 C7 . 3_654 110.5(2) ?
N2 C8 H8A . . 109.5 ?
C7 C8 H8A 3_654 . 109.5 ?
N2 C8 H8B . . 109.5 ?
C7 C8 H8B 3_654 . 109.5 ?
H8A C8 H8B . . 108.1 ?
N3 C11 C12 . . 123.1(2) ?
N3 C11 H11 . . 118.5 ?
C12 C11 H11 . . 118.5 ?
C11 C12 C13 . . 118.4(2) ?
C11 C12 C16 . . 120.1(2) ?
C13 C12 C16 . . 121.4(2) ?
C14 C13 C12 . . 118.8(2) ?
C14 C13 H13 . . 120.6 ?
C12 C13 H13 . . 120.6 ?
C15 C14 C13 . . 119.3(2) ?
C15 C14 H14 . . 120.4 ?
C13 C14 H14 . . 120.4 ?
N3 C15 C14 . . 122.1(2) ?
N3 C15 H15 . . 118.9 ?
C14 C15 H15 . . 118.9 ?
N4 C16 C12 . . 111.88(19) ?
N4 C16 H16A . . 109.2 ?
C12 C16 H16A . . 109.2 ?
N4 C16 H16B . . 109.2 ?
C12 C16 H16B . . 109.2 ?
H16A C16 H16B . . 107.9 ?
N4 C17 C18 . 3_556 111.0(2) ?
N4 C17 H17A . . 109.4 ?
C18 C17 H17A 3_556 . 109.4 ?
N4 C17 H17B . . 109.4 ?
C18 C17 H17B 3_556 . 109.4 ?
H17A C17 H17B . . 108.0 ?
N4 C18 C17 . 3_556 110.45(19) ?
N4 C18 H18A . . 109.6 ?
C17 C18 H18A 3_556 . 109.6 ?
N4 C18 H18B . . 109.6 ?
C17 C18 H18B 3_556 . 109.6 ?
H18A C18 H18B . . 108.1 ?

loop_
_geom_bond_atom_site_label_1
_geom_bond_atom_site_label_2
_geom_bond_site_symmetry_2
_geom_bond_distance
_geom_bond_publ_flag
Zn1 N1 . 2.044(2) ?
Zn1 N3 . 2.046(2) ?
Zn1 Cl1 . 2.2282(6) ?
Zn1 Cl2 . 2.2383(6) ?
N1 C5 . 1.344(3) ?
N1 C1 . 1.346(3) ?
N2 C6 . 1.459(3) ?
N2 C7 . 1.468(3) ?
N2 C8 . 1.473(3) ?
N3 C15 . 1.343(3) ?
N3 C11 . 1.349(3) ?
N4 C17 . 1.460(3) ?
N4 C16 . 1.461(3) ?
N4 C18 . 1.474(3) ?
C1 C2 . 1.384(3) ?
C1 H1 . 0.9500 ?
C2 C3 . 1.386(3) ?
C2 C6 . 1.505(3) ?
C3 C4 . 1.394(4) ?
C3 H3 . 0.9500 ?
C4 C5 . 1.372(4) ?
C4 H4 . 0.9500 ?
C5 H5 . 0.9500 ?
C6 H6A . 0.9900 ?
C6 H6B . 0.9900 ?
C7 C8 3_654 1.511(3) ?
C7 H7A . 0.9900 ?
C7 H7B . 0.9900 ?
C8 C7 3_654 1.511(3) ?
C8 H8A . 0.9900 ?
C8 H8B . 0.9900 ?
C11 C12 . 1.378(3) ?
C11 H11 . 0.9500 ?
C12 C13 . 1.392(3) ?
C12 C16 . 1.522(3) ?
C13 C14 . 1.389(3) ?
C13 H13 . 0.9500 ?
C14 C15 . 1.382(3) ?
C14 H14 . 0.9500 ?
C15 H15 . 0.9500 ?
C16 H16A . 0.9900 ?
C16 H16B . 0.9900 ?
C17 C18 3_556 1.503(3) ?
C17 H17A . 0.9900 ?
C17 H17B . 0.9900 ?
C18 C17 3_556 1.503(3) ?
C18 H18A . 0.9900 ?
C18 H18B . 0.9900 ?

loop_
_geom_hbond_atom_site_label_D
_geom_hbond_atom_site_label_H
_geom_hbond_atom_site_label_A
_geom_hbond_site_symmetry_A
_geom_hbond_distance_DH
_geom_hbond_distance_HA
_geom_hbond_distance_DA
_geom_hbond_angle_DHA
_geom_hbond_publ_flag
C5 H5 Cl2 3_555 0.95 2.77 3.718(2) 176 y
C15 H15 Cl1 3_655 0.95 2.75 3.698(2) 173 y

loop_
_geom_torsion_atom_site_label_1
_geom_torsion_atom_site_label_2
_geom_torsion_atom_site_label_3
_geom_torsion_atom_site_label_4
_geom_torsion_site_symmetry_1
_geom_torsion_site_symmetry_2
_geom_torsion_site_symmetry_3
_geom_torsion_site_symmetry_4
_geom_torsion
_geom_torsion_publ_flag
N3 Zn1 N1 C5 . . . . 54.4(2) ?
Cl1 Zn1 N1 C5 . . . . 174.89(18) ?
Cl2 Zn1 N1 C5 . . . . -59.4(2) ?
N3 Zn1 N1 C1 . . . . -117.99(18) ?
Cl1 Zn1 N1 C1 . . . . 2.48(19) ?
Cl2 Zn1 N1 C1 . . . . 128.20(16) ?
N1 Zn1 N3 C15 . . . . 63.97(19) ?
Cl1 Zn1 N3 C15 . . . . -51.3(2) ?
Cl2 Zn1 N3 C15 . . . . -175.38(18) ?
N1 Zn1 N3 C11 . . . . -113.45(18) ?
Cl1 Zn1 N3 C11 . . . . 131.27(16) ?
Cl2 Zn1 N3 C11 . . . . 7.20(18) ?
C5 N1 C1 C2 . . . . 0.0(4) ?
Zn1 N1 C1 C2 . . . . 172.65(18) ?
N1 C1 C2 C3 . . . . 1.1(4) ?
N1 C1 C2 C6 . . . . -176.0(2) ?
C1 C2 C3 C4 . . . . -0.9(4) ?
C6 C2 C3 C4 . . . . 176.0(2) ?
C2 C3 C4 C5 . . . . -0.3(4) ?
C1 N1 C5 C4 . . . . -1.2(4) ?
Zn1 N1 C5 C4 . . . . -173.8(2) ?
C3 C4 C5 N1 . . . . 1.4(4) ?
C7 N2 C6 C2 . . . . -70.0(3) ?
C8 N2 C6 C2 . . . . 170.5(2) ?
C1 C2 C6 N2 . . . . -73.3(3) ?
C3 C2 C6 N2 . . . . 109.9(3) ?
C6 N2 C7 C8 . . . 3_654 -179.14(19) ?
C8 N2 C7 C8 . . . 3_654 -58.7(3) ?
C6 N2 C8 C7 . . . 3_654 179.64(19) ?
C7 N2 C8 C7 . . . 3_654 58.5(3) ?
C15 N3 C11 C12 . . . . 1.5(3) ?
Zn1 N3 C11 C12 . . . . 179.02(17) ?
N3 C11 C12 C13 . . . . -0.6(4) ?
N3 C11 C12 C16 . . . . -179.5(2) ?
C11 C12 C13 C14 . . . . -0.8(3) ?
C16 C12 C13 C14 . . . . 178.1(2) ?
C12 C13 C14 C15 . . . . 1.1(4) ?
C11 N3 C15 C14 . . . . -1.1(4) ?
Zn1 N3 C15 C14 . . . . -178.54(19) ?
C13 C14 C15 N3 . . . . -0.2(4) ?
C17 N4 C16 C12 . . . . -167.5(2) ?
C18 N4 C16 C12 . . . . 71.6(3) ?
C11 C12 C16 N4 . . . . -102.5(2) ?
C13 C12 C16 N4 . . . . 78.6(3) ?
C16 N4 C17 C18 . . . 3_556 179.2(2) ?
C18 N4 C17 C18 . . . 3_556 -58.2(3) ?
C17 N4 C18 C17 . . . 3_556 57.9(3) ?
C16 N4 C18 C17 . . . 3_556 179.2(2) ?
